data_7054730
loop_
_publ_author_name
'Dey, Soumyajit'
'Mondal, Pritam'
'Rath, Sankar Prasad'

_publ_section_title
;
 Aggregation-Controlled Excimer Emission in an Axial
 Anthracene-Sn(IV)Porphyrin-Anthracene Triad in Solid and Solution Phases
;
_journal_name_full 'New J. Chem.'
_journal_paper_doi 10.1039/C4NJ02405B
_journal_year 2015
_chemical_formula_sum 'C68 H64 Cl6 N4 O4 Sn'
_chemical_formula_weight 1332.62
_chemical_name_systematic
; 
 ? 
;
_space_group_IT_number 2
_symmetry_cell_setting triclinic
_symmetry_space_group_name_Hall '-P 1'
_symmetry_space_group_name_H-M 'P -1'
_atom_sites_solution_hydrogens geom
_atom_sites_solution_primary direct
_atom_sites_solution_secondary difmap
_audit_creation_method SHELXL-97
_audit_update_record
;
2014-07-30 deposited with the CCDC.
2015-03-10 downloaded from the CCDC.
;
_cell_angle_alpha 85.153(5)
_cell_angle_beta 63.131(5)
_cell_angle_gamma 86.091(5)
_cell_formula_units_Z 2
_cell_length_a 14.632(5)
_cell_length_b 15.057(5)
_cell_length_c 15.610(5)
_cell_measurement_reflns_used 999
_cell_measurement_temperature 100(2)
_cell_measurement_theta_max 27.0
_cell_measurement_theta_min 2.5
_cell_volume 3055.1(18)
_computing_cell_refinement 'Bruker SAINT'
_computing_data_collection 'Bruker APEX'
_computing_data_reduction 'Bruker SAINT'
_computing_molecular_graphics 'SHELXL 5.1, XP (Sheldrick, 1994)'
_computing_publication_material SHELXS-97
_computing_structure_refinement 'SHELXL-97 (Sheldrick, 2008)'
_computing_structure_solution 'SHELXS-97 (Sheldrick, 2008)'
_diffrn_ambient_temperature 100(2)
_diffrn_measured_fraction_theta_full 0.974
_diffrn_measured_fraction_theta_max 0.974
_diffrn_measurement_device_type 'Bruker SMART APEX'
_diffrn_measurement_method \w
_diffrn_radiation_monochromator graphite
_diffrn_radiation_source 'fine-focus sealed tube'
_diffrn_radiation_type MoK\a
_diffrn_radiation_wavelength 0.71069
_diffrn_reflns_av_R_equivalents 0.0330
_diffrn_reflns_av_sigmaI/netI 0.0694
_diffrn_reflns_limit_h_max 17
_diffrn_reflns_limit_h_min -17
_diffrn_reflns_limit_k_max 18
_diffrn_reflns_limit_k_min -18
_diffrn_reflns_limit_l_max 15
_diffrn_reflns_limit_l_min -18
_diffrn_reflns_number 16665
_diffrn_reflns_theta_full 25.50
_diffrn_reflns_theta_max 25.50
_diffrn_reflns_theta_min 1.59
_diffrn_standards_number 0
_exptl_absorpt_coefficient_mu 0.734
_exptl_absorpt_correction_T_max 0.9171
_exptl_absorpt_correction_T_min 0.8692
_exptl_absorpt_correction_type multi-scan
_exptl_absorpt_process_details 'SADABS 2.05 (Sheldrick, 2002)'
_exptl_crystal_colour 'dark red'
_exptl_crystal_density_diffrn 1.449
_exptl_crystal_density_method 'not measured'
_exptl_crystal_description Block
_exptl_crystal_F_000 1368
_exptl_crystal_size_max 0.22
_exptl_crystal_size_mid 0.16
_exptl_crystal_size_min 0.12
_refine_diff_density_max 0.840
_refine_diff_density_min -0.511
_refine_diff_density_rms 0.095
_refine_ls_extinction_method none
_refine_ls_goodness_of_fit_ref 1.031
_refine_ls_hydrogen_treatment constr
_refine_ls_matrix_type full
_refine_ls_number_parameters 756
_refine_ls_number_reflns 11080
_refine_ls_number_restraints 0
_refine_ls_restrained_S_all 1.031
_refine_ls_R_factor_all 0.0612
_refine_ls_R_factor_gt 0.0455
_refine_ls_shift/su_max 0.002
_refine_ls_shift/su_mean 0.000
_refine_ls_structure_factor_coef Fsqd
_refine_ls_weighting_details 'calc w=1/[\s^2^(Fo^2^)+(0.0389P)^2^+1.9214P] where P=(Fo^2^+2Fc^2^)/3'
_refine_ls_weighting_scheme calc
_refine_ls_wR_factor_gt 0.0962
_refine_ls_wR_factor_ref 0.1090
_reflns_number_gt 8807
_reflns_number_total 11080
_reflns_threshold_expression >2sigma(I)
_cod_data_source_file c4nj02405b1.cif
_cod_data_source_block 4aprdm
_cod_depositor_comments
;
The following automatic conversions were performed:

'_symmetry_cell_setting' value 'Triclinic' changed to 'triclinic'
according to
/usr/data/users/saulius/crontab/automatic-downloads/rss-feeds/RSC/lib/dictionaries/cif_core.dic
dictionary named 'cif_core.dic' version 2.4.2 from 2011-04-26.

Automatic conversion script
Id: cif_fix_values 3105 2015-03-04 15:46:00Z robertas 
;
_cod_database_code 7054730

loop_
_symmetry_equiv_pos_as_xyz
'x, y, z'
'-x, -y, -z'

loop_
_atom_site_label
_atom_site_type_symbol
_atom_site_fract_x
_atom_site_fract_y
_atom_site_fract_z
_atom_site_U_iso_or_equiv
_atom_site_adp_type
_atom_site_occupancy
_atom_site_symmetry_multiplicity
_atom_site_calc_flag
_atom_site_refinement_flags
Sn1 Sn 0.577961(18) 0.247452(16) 0.217421(17) 0.01413(8) Uani 1 1 d .
Cl1 Cl 0.87213(9) 0.32044(10) -0.32404(9) 0.0510(3) Uani 1 1 d .
Cl2 Cl 0.98781(8) 0.28478(8) -0.21523(8) 0.0393(3) Uani 1 1 d .
Cl3 Cl 0.86451(10) 0.44700(8) -0.19259(9) 0.0508(3) Uani 1 1 d .
Cl4 Cl 0.82924(9) 0.03506(7) 0.40266(9) 0.0423(3) Uani 1 1 d .
Cl5 Cl 0.94577(8) 0.19074(7) 0.30964(8) 0.0404(3) Uani 1 1 d .
Cl6 Cl 0.87104(9) 0.15417(10) 0.51462(9) 0.0566(4) Uani 1 1 d .
O1 O 0.56710(18) 0.31141(15) 0.33469(17) 0.0163(5) Uani 1 1 d .
O2 O 0.67116(19) 0.22214(16) 0.37645(18) 0.0223(6) Uani 1 1 d .
O3 O 0.57334(17) 0.18637(15) 0.10472(16) 0.0163(5) Uani 1 1 d .
O4 O 0.68413(19) 0.26825(16) -0.02264(17) 0.0207(6) Uani 1 1 d .
N1 N 0.7370(2) 0.24669(18) 0.1503(2) 0.0139(6) Uani 1 1 d .
N2 N 0.5809(2) 0.11803(17) 0.27641(19) 0.0123(6) Uani 1 1 d .
N3 N 0.4174(2) 0.24819(18) 0.2849(2) 0.0134(6) Uani 1 1 d .
N4 N 0.5725(2) 0.37667(18) 0.1586(2) 0.0133(6) Uani 1 1 d .
C1 C 0.7964(3) 0.3174(2) 0.0974(2) 0.0140(7) Uani 1 1 d .
C2 C 0.9022(3) 0.2887(2) 0.0620(3) 0.0173(8) Uani 1 1 d .
C3 C 0.9058(3) 0.2015(2) 0.0914(3) 0.0185(8) Uani 1 1 d .
C4 C 0.8009(3) 0.1749(2) 0.1488(2) 0.0146(7) Uani 1 1 d .
C5 C 0.7678(3) 0.0921(2) 0.1966(3) 0.0167(8) Uani 1 1 d .
H5A H 0.8203 0.0476 0.1867 0.020 Uiso 1 1 calc R
C6 C 0.6677(3) 0.0654(2) 0.2572(2) 0.0153(7) Uani 1 1 d .
C7 C 0.6374(3) -0.0201(2) 0.3105(3) 0.0168(8) Uani 1 1 d .
C8 C 0.5334(3) -0.0165(2) 0.3615(3) 0.0163(8) Uani 1 1 d .
C9 C 0.4974(3) 0.0704(2) 0.3399(2) 0.0156(8) Uani 1 1 d .
C10 C 0.3956(3) 0.1016(2) 0.3735(3) 0.0166(8) Uani 1 1 d .
H10A H 0.3457 0.0634 0.4203 0.020 Uiso 1 1 calc R
C11 C 0.3573(3) 0.1817(2) 0.3475(2) 0.0153(8) Uani 1 1 d .
C12 C 0.2510(3) 0.2082(2) 0.3776(2) 0.0171(8) Uani 1 1 d .
C13 C 0.2499(3) 0.2884(2) 0.3330(2) 0.0178(8) Uani 1 1 d .
C14 C 0.3542(3) 0.3149(2) 0.2735(2) 0.0161(8) Uani 1 1 d .
C15 C 0.3865(3) 0.3948(2) 0.2180(2) 0.0151(7) Uani 1 1 d .
H15A H 0.3338 0.4336 0.2153 0.018 Uiso 1 1 calc R
C16 C 0.4862(3) 0.4249(2) 0.1660(2) 0.0155(8) Uani 1 1 d .
C17 C 0.5159(3) 0.5110(2) 0.1153(2) 0.0146(7) Uani 1 1 d .
C18 C 0.6201(3) 0.5134(2) 0.0791(2) 0.0152(7) Uani 1 1 d .
C19 C 0.6562(3) 0.4283(2) 0.1050(2) 0.0132(7) Uani 1 1 d .
C20 C 0.7572(3) 0.4004(2) 0.0799(2) 0.0152(8) Uani 1 1 d .
H20A H 0.8069 0.4442 0.0458 0.018 Uiso 1 1 calc R
C21 C 0.9902(3) 0.3494(2) 0.0095(3) 0.0226(9) Uani 1 1 d .
H21A H 0.9758 0.3909 -0.0358 0.027 Uiso 1 1 calc R
H21B H 1.0529 0.3135 -0.0284 0.027 Uiso 1 1 calc R
C22 C 1.0089(3) 0.4028(3) 0.0785(3) 0.0305(10) Uani 1 1 d .
H22A H 1.0678 0.4406 0.0419 0.046 Uiso 1 1 calc R
H22B H 1.0228 0.3618 0.1237 0.046 Uiso 1 1 calc R
H22C H 0.9479 0.4403 0.1142 0.046 Uiso 1 1 calc R
C23 C 0.9995(3) 0.1416(2) 0.0646(3) 0.0224(9) Uani 1 1 d .
H23A H 0.9836 0.0896 0.1116 0.027 Uiso 1 1 calc R
H23B H 1.0546 0.1743 0.0672 0.027 Uiso 1 1 calc R
C24 C 1.0370(3) 0.1092(3) -0.0365(3) 0.0341(10) Uani 1 1 d .
H24A H 1.0965 0.0683 -0.0511 0.051 Uiso 1 1 calc R
H24B H 1.0566 0.1605 -0.0835 0.051 Uiso 1 1 calc R
H24C H 0.9820 0.0782 -0.0396 0.051 Uiso 1 1 calc R
C25 C 0.7095(3) -0.0977(2) 0.3058(3) 0.0207(8) Uani 1 1 d .
H25A H 0.6882 -0.1255 0.3715 0.025 Uiso 1 1 calc R
H25B H 0.7793 -0.0754 0.2828 0.025 Uiso 1 1 calc R
C26 C 0.7132(3) -0.1691(2) 0.2398(3) 0.0244(9) Uani 1 1 d .
H26A H 0.7669 -0.2142 0.2342 0.037 Uiso 1 1 calc R
H26B H 0.7283 -0.1413 0.1759 0.037 Uiso 1 1 calc R
H26C H 0.6468 -0.1975 0.2670 0.037 Uiso 1 1 calc R
C27 C 0.4659(3) -0.0896(2) 0.4267(3) 0.0203(8) Uani 1 1 d .
H27A H 0.4115 -0.0634 0.4850 0.024 Uiso 1 1 calc R
H27B H 0.5074 -0.1326 0.4473 0.024 Uiso 1 1 calc R
C28 C 0.4158(3) -0.1395(2) 0.3778(3) 0.0266(9) Uani 1 1 d .
H28A H 0.3783 -0.1898 0.4206 0.040 Uiso 1 1 calc R
H28B H 0.4690 -0.1618 0.3175 0.040 Uiso 1 1 calc R
H28C H 0.3681 -0.0988 0.3642 0.040 Uiso 1 1 calc R
C29 C 0.1600(3) 0.1558(2) 0.4462(3) 0.0181(8) Uani 1 1 d .
H29A H 0.1802 0.0916 0.4446 0.022 Uiso 1 1 calc R
H29B H 0.1056 0.1640 0.4247 0.022 Uiso 1 1 calc R
C30 C 0.1168(3) 0.1840(3) 0.5499(3) 0.0260(9) Uani 1 1 d .
H30A H 0.0572 0.1485 0.5916 0.039 Uiso 1 1 calc R
H30B H 0.0960 0.2474 0.5521 0.039 Uiso 1 1 calc R
H30C H 0.1696 0.1742 0.5723 0.039 Uiso 1 1 calc R
C31 C 0.1570(3) 0.3422(2) 0.3346(3) 0.0208(8) Uani 1 1 d .
H31A H 0.1652 0.4061 0.3390 0.025 Uiso 1 1 calc R
H31B H 0.0945 0.3225 0.3921 0.025 Uiso 1 1 calc R
C32 C 0.1449(3) 0.3302(3) 0.2439(3) 0.0262(9) Uani 1 1 d .
H32A H 0.0832 0.3632 0.2478 0.039 Uiso 1 1 calc R
H32B H 0.1387 0.2667 0.2385 0.039 Uiso 1 1 calc R
H32C H 0.2050 0.3529 0.1872 0.039 Uiso 1 1 calc R
C33 C 0.4449(3) 0.5846(2) 0.1088(3) 0.0200(8) Uani 1 1 d .
H33A H 0.3836 0.5582 0.1111 0.024 Uiso 1 1 calc R
H33B H 0.4796 0.6184 0.0459 0.024 Uiso 1 1 calc R
C34 C 0.4108(3) 0.6486(3) 0.1887(3) 0.0288(9) Uani 1 1 d .
H34A H 0.3678 0.6970 0.1785 0.043 Uiso 1 1 calc R
H34B H 0.4712 0.6736 0.1882 0.043 Uiso 1 1 calc R
H34C H 0.3715 0.6166 0.2509 0.043 Uiso 1 1 calc R
C35 C 0.6880(3) 0.5884(2) 0.0225(3) 0.0192(8) Uani 1 1 d .
H35A H 0.6520 0.6283 -0.0071 0.023 Uiso 1 1 calc R
H35B H 0.7507 0.5638 -0.0303 0.023 Uiso 1 1 calc R
C36 C 0.7195(3) 0.6437(2) 0.0828(3) 0.0226(9) Uani 1 1 d .
H36A H 0.7633 0.6918 0.0416 0.034 Uiso 1 1 calc R
H36B H 0.7572 0.6052 0.1107 0.034 Uiso 1 1 calc R
H36C H 0.6580 0.6694 0.1346 0.034 Uiso 1 1 calc R
C37 C 0.6126(3) 0.2877(2) 0.3885(3) 0.0174(8) Uani 1 1 d .
C38 C 0.5869(3) 0.3484(2) 0.4687(3) 0.0173(8) Uani 1 1 d .
C39 C 0.6683(3) 0.3893(2) 0.4740(3) 0.0205(8) Uani 1 1 d .
C40 C 0.7730(3) 0.3769(2) 0.4062(3) 0.0269(9) Uani 1 1 d .
H40A H 0.7902 0.3388 0.3552 0.032 Uiso 1 1 calc R
C41 C 0.8492(3) 0.4186(3) 0.4132(3) 0.0330(10) Uani 1 1 d .
H41A H 0.9187 0.4081 0.3683 0.040 Uiso 1 1 calc R
C42 C 0.8250(3) 0.4776(3) 0.4876(3) 0.0343(10) Uani 1 1 d .
H42A H 0.8784 0.5063 0.4920 0.041 Uiso 1 1 calc R
C43 C 0.7264(3) 0.4933(3) 0.5520(3) 0.0298(10) Uani 1 1 d .
H43A H 0.7113 0.5333 0.6009 0.036 Uiso 1 1 calc R
C44 C 0.6446(3) 0.4502(2) 0.5475(3) 0.0226(9) Uani 1 1 d .
C45 C 0.5436(3) 0.4685(2) 0.6113(3) 0.0242(9) Uani 1 1 d .
H45A H 0.5288 0.5103 0.6585 0.029 Uiso 1 1 calc R
C46 C 0.4627(3) 0.4268(2) 0.6079(3) 0.0211(8) Uani 1 1 d .
C47 C 0.3585(3) 0.4456(2) 0.6734(3) 0.0247(9) Uani 1 1 d .
H47A H 0.3434 0.4869 0.7212 0.030 Uiso 1 1 calc R
C48 C 0.2808(3) 0.4058(3) 0.6690(3) 0.0292(10) Uani 1 1 d .
H48A H 0.2119 0.4193 0.7135 0.035 Uiso 1 1 calc R
C49 C 0.3018(3) 0.3443(3) 0.5983(3) 0.0264(9) Uani 1 1 d .
H49A H 0.2466 0.3164 0.5961 0.032 Uiso 1 1 calc R
C50 C 0.4000(3) 0.3243(2) 0.5331(3) 0.0223(8) Uani 1 1 d .
H50A H 0.4124 0.2828 0.4861 0.027 Uiso 1 1 calc R
C51 C 0.4852(3) 0.3655(2) 0.5348(3) 0.0177(8) Uani 1 1 d .
C52 C 0.6253(3) 0.2069(2) 0.0125(3) 0.0193(8) Uani 1 1 d .
C53 C 0.6057(3) 0.1460(2) -0.0490(3) 0.0165(8) Uani 1 1 d .
C54 C 0.5044(3) 0.1345(2) -0.0339(3) 0.0204(8) Uani 1 1 d .
C55 C 0.4177(3) 0.1810(2) 0.0344(3) 0.0199(8) Uani 1 1 d .
H55A H 0.4269 0.2235 0.0713 0.024 Uiso 1 1 calc R
C56 C 0.3208(3) 0.1652(2) 0.0475(3) 0.0254(9) Uani 1 1 d .
H56A H 0.2638 0.1974 0.0930 0.031 Uiso 1 1 calc R
C57 C 0.3048(3) 0.1017(3) -0.0057(3) 0.0265(9) Uani 1 1 d .
H57A H 0.2371 0.0904 0.0054 0.032 Uiso 1 1 calc R
C58 C 0.3850(3) 0.0573(3) -0.0719(3) 0.0263(9) Uani 1 1 d .
H58A H 0.3732 0.0154 -0.1077 0.032 Uiso 1 1 calc R
C59 C 0.4876(3) 0.0717(2) -0.0896(3) 0.0212(8) Uani 1 1 d .
C60 C 0.5710(3) 0.0255(2) -0.1575(3) 0.0235(9) Uani 1 1 d .
H60A H 0.5596 -0.0161 -0.1938 0.028 Uiso 1 1 calc R
C61 C 0.6697(3) 0.0385(2) -0.1732(3) 0.0231(9) Uani 1 1 d .
C62 C 0.7552(3) -0.0098(3) -0.2434(3) 0.0305(10) Uani 1 1 d .
H62A H 0.7432 -0.0500 -0.2806 0.037 Uiso 1 1 calc R
C63 C 0.8524(3) 0.0006(3) -0.2578(3) 0.0351(11) Uani 1 1 d .
H63A H 0.9078 -0.0314 -0.3053 0.042 Uiso 1 1 calc R
C64 C 0.8712(3) 0.0595(3) -0.2016(3) 0.0299(10) Uani 1 1 d .
H64A H 0.9395 0.0662 -0.2114 0.036 Uiso 1 1 calc R
C65 C 0.7932(3) 0.1065(3) -0.1338(3) 0.0250(9) Uani 1 1 d .
H65A H 0.8077 0.1444 -0.0961 0.030 Uiso 1 1 calc R
C66 C 0.6889(3) 0.0999(2) -0.1181(3) 0.0206(8) Uani 1 1 d .
C67 C 0.8740(3) 0.3329(3) -0.2146(3) 0.0302(10) Uani 1 1 d .
H67A H 0.8140 0.3023 -0.1618 0.036 Uiso 1 1 calc R
C68 C 0.8451(3) 0.1471(3) 0.4164(3) 0.0284(9) Uani 1 1 d .
H68A H 0.7804 0.1821 0.4282 0.034 Uiso 1 1 calc R

loop_
_atom_site_aniso_label
_atom_site_aniso_U_11
_atom_site_aniso_U_22
_atom_site_aniso_U_33
_atom_site_aniso_U_23
_atom_site_aniso_U_13
_atom_site_aniso_U_12
Sn1 0.01416(14) 0.01391(13) 0.01369(14) -0.00044(10) -0.00564(10) -0.00143(10)
Cl1 0.0379(7) 0.0846(10) 0.0339(7) -0.0151(6) -0.0191(6) 0.0117(6)
Cl2 0.0380(6) 0.0443(7) 0.0406(7) -0.0076(5) -0.0222(5) 0.0067(5)
Cl3 0.0619(8) 0.0273(6) 0.0509(8) -0.0013(6) -0.0153(7) 0.0039(6)
Cl4 0.0499(7) 0.0270(6) 0.0466(7) 0.0093(5) -0.0195(6) -0.0095(5)
Cl5 0.0286(6) 0.0302(6) 0.0446(7) 0.0066(5) -0.0021(5) -0.0027(5)
Cl6 0.0379(7) 0.1014(11) 0.0421(7) -0.0131(7) -0.0269(6) -0.0016(7)
O1 0.0220(14) 0.0143(12) 0.0137(13) -0.0038(10) -0.0088(11) 0.0015(10)
O2 0.0257(15) 0.0185(14) 0.0276(15) -0.0046(12) -0.0165(12) 0.0046(12)
O3 0.0184(13) 0.0184(13) 0.0116(13) -0.0020(10) -0.0056(11) -0.0047(10)
O4 0.0256(15) 0.0183(13) 0.0178(14) 0.0022(11) -0.0091(12) -0.0078(11)
N1 0.0140(15) 0.0152(15) 0.0123(15) -0.0003(12) -0.0057(13) -0.0020(12)
N2 0.0130(15) 0.0104(14) 0.0120(15) 0.0030(12) -0.0045(12) -0.0030(12)
N3 0.0120(15) 0.0148(15) 0.0134(15) 0.0023(12) -0.0056(12) -0.0036(12)
N4 0.0151(15) 0.0124(15) 0.0124(15) 0.0009(12) -0.0062(13) -0.0028(12)
C1 0.0153(18) 0.0133(18) 0.0148(18) -0.0022(15) -0.0077(15) -0.0010(14)
C2 0.0125(18) 0.021(2) 0.0164(19) -0.0019(16) -0.0042(15) -0.0029(15)
C3 0.018(2) 0.0161(19) 0.020(2) 0.0011(16) -0.0080(16) -0.0035(15)
C4 0.0132(18) 0.0172(18) 0.0129(18) -0.0031(15) -0.0053(15) 0.0000(15)
C5 0.0169(19) 0.0149(18) 0.0199(19) -0.0039(15) -0.0095(16) 0.0030(15)
C6 0.0199(19) 0.0141(18) 0.0136(18) 0.0015(15) -0.0092(15) -0.0016(15)
C7 0.020(2) 0.0168(19) 0.0168(19) -0.0025(15) -0.0104(16) -0.0017(15)
C8 0.021(2) 0.0153(18) 0.0159(19) 0.0010(15) -0.0107(16) -0.0024(15)
C9 0.021(2) 0.0148(18) 0.0123(18) -0.0005(15) -0.0084(16) -0.0032(15)
C10 0.020(2) 0.0158(18) 0.0155(18) -0.0004(15) -0.0089(16) -0.0037(15)
C11 0.0153(18) 0.0193(19) 0.0113(17) 0.0010(15) -0.0055(15) -0.0057(15)
C12 0.0143(19) 0.024(2) 0.0122(18) -0.0040(16) -0.0047(15) -0.0020(15)
C13 0.0100(18) 0.029(2) 0.0098(17) -0.0094(16) 0.0018(14) -0.0068(15)
C14 0.0172(19) 0.0183(19) 0.0124(18) 0.0000(15) -0.0065(15) -0.0001(15)
C15 0.0166(19) 0.0176(19) 0.0145(18) -0.0008(15) -0.0103(15) 0.0009(15)
C16 0.021(2) 0.0152(18) 0.0145(18) -0.0017(15) -0.0112(16) -0.0007(15)
C17 0.0187(19) 0.0131(18) 0.0128(18) -0.0021(14) -0.0076(15) 0.0000(15)
C18 0.020(2) 0.0138(18) 0.0127(18) -0.0005(14) -0.0083(15) -0.0016(15)
C19 0.0162(18) 0.0123(17) 0.0101(17) -0.0044(14) -0.0040(15) -0.0026(14)
C20 0.0152(18) 0.0144(18) 0.0137(18) -0.0018(15) -0.0037(15) -0.0035(15)
C21 0.017(2) 0.0179(19) 0.033(2) 0.0017(17) -0.0123(18) -0.0022(16)
C22 0.030(2) 0.025(2) 0.040(3) 0.0024(19) -0.019(2) -0.0102(18)
C23 0.0149(19) 0.020(2) 0.030(2) 0.0022(17) -0.0083(17) -0.0017(16)
C24 0.031(2) 0.031(2) 0.032(2) -0.007(2) -0.007(2) 0.0093(19)
C25 0.019(2) 0.0147(19) 0.026(2) 0.0058(16) -0.0085(17) -0.0032(15)
C26 0.026(2) 0.023(2) 0.019(2) -0.0022(17) -0.0070(17) 0.0071(17)
C27 0.020(2) 0.0179(19) 0.021(2) 0.0053(16) -0.0088(17) -0.0013(16)
C28 0.028(2) 0.017(2) 0.033(2) 0.0026(18) -0.0121(19) -0.0047(17)
C29 0.0134(19) 0.0162(18) 0.0192(19) 0.0014(15) -0.0029(15) -0.0004(15)
C30 0.026(2) 0.027(2) 0.017(2) -0.0022(17) -0.0032(17) -0.0014(18)
C31 0.0147(19) 0.021(2) 0.023(2) 0.0018(17) -0.0064(16) -0.0002(16)
C32 0.025(2) 0.028(2) 0.027(2) 0.0024(18) -0.0136(18) -0.0030(18)
C33 0.020(2) 0.0179(19) 0.024(2) 0.0043(16) -0.0114(17) -0.0011(16)
C34 0.033(2) 0.027(2) 0.027(2) -0.0049(18) -0.0153(19) 0.0077(18)
C35 0.018(2) 0.0167(19) 0.020(2) 0.0037(16) -0.0069(16) 0.0004(15)
C36 0.025(2) 0.020(2) 0.025(2) 0.0016(17) -0.0132(18) -0.0074(17)
C37 0.0160(19) 0.019(2) 0.0162(19) 0.0002(15) -0.0062(16) -0.0061(16)
C38 0.025(2) 0.0159(18) 0.0140(18) 0.0004(15) -0.0114(16) 0.0017(16)
C39 0.024(2) 0.022(2) 0.0168(19) 0.0005(16) -0.0116(17) 0.0052(16)
C40 0.032(2) 0.020(2) 0.035(2) -0.0091(18) -0.020(2) 0.0023(18)
C41 0.024(2) 0.031(2) 0.046(3) -0.012(2) -0.016(2) 0.0021(19)
C42 0.030(2) 0.036(3) 0.046(3) -0.008(2) -0.024(2) -0.003(2)
C43 0.036(3) 0.029(2) 0.035(2) -0.0074(19) -0.024(2) 0.0017(19)
C44 0.033(2) 0.020(2) 0.023(2) -0.0020(17) -0.0195(19) 0.0001(17)
C45 0.040(3) 0.020(2) 0.018(2) -0.0032(16) -0.0172(19) 0.0013(18)
C46 0.030(2) 0.021(2) 0.0111(18) 0.0044(16) -0.0095(17) 0.0031(17)
C47 0.034(2) 0.019(2) 0.015(2) 0.0015(16) -0.0064(18) 0.0026(18)
C48 0.024(2) 0.031(2) 0.021(2) -0.0005(18) -0.0002(18) 0.0007(18)
C49 0.026(2) 0.022(2) 0.027(2) 0.0039(18) -0.0083(18) -0.0051(17)
C50 0.026(2) 0.019(2) 0.0163(19) -0.0001(16) -0.0056(17) -0.0004(17)
C51 0.024(2) 0.0141(18) 0.0155(19) 0.0048(15) -0.0103(16) -0.0010(15)
C52 0.022(2) 0.0177(19) 0.018(2) -0.0047(16) -0.0082(17) 0.0033(16)
C53 0.023(2) 0.0134(18) 0.0157(19) 0.0003(15) -0.0116(16) 0.0001(15)
C54 0.029(2) 0.0161(19) 0.0174(19) 0.0013(16) -0.0125(17) 0.0007(16)
C55 0.026(2) 0.0156(19) 0.023(2) -0.0016(16) -0.0158(17) -0.0004(16)
C56 0.029(2) 0.021(2) 0.024(2) 0.0020(17) -0.0109(18) -0.0004(17)
C57 0.026(2) 0.027(2) 0.034(2) 0.0064(19) -0.021(2) -0.0075(18)
C58 0.034(2) 0.024(2) 0.026(2) 0.0012(18) -0.018(2) -0.0025(18)
C59 0.027(2) 0.0176(19) 0.023(2) 0.0024(16) -0.0156(18) -0.0022(16)
C60 0.041(3) 0.0162(19) 0.020(2) -0.0013(16) -0.0201(19) 0.0002(18)
C61 0.035(2) 0.018(2) 0.017(2) -0.0009(16) -0.0129(18) 0.0028(17)
C62 0.043(3) 0.028(2) 0.020(2) -0.0092(18) -0.013(2) 0.002(2)
C63 0.037(3) 0.032(2) 0.024(2) -0.0065(19) -0.002(2) 0.003(2)
C64 0.026(2) 0.029(2) 0.028(2) -0.0018(19) -0.0067(19) 0.0013(18)
C65 0.028(2) 0.023(2) 0.022(2) -0.0019(17) -0.0098(18) -0.0001(17)
C66 0.030(2) 0.0170(19) 0.0146(19) 0.0011(16) -0.0104(17) 0.0009(17)
C67 0.030(2) 0.031(2) 0.025(2) -0.0029(19) -0.0086(19) 0.0005(19)
C68 0.024(2) 0.033(2) 0.027(2) 0.0005(19) -0.0100(18) -0.0031(18)

loop_
_atom_type_symbol
_atom_type_description
_atom_type_scat_dispersion_real
_atom_type_scat_dispersion_imag
_atom_type_scat_source
C C 0.0033 0.0016 'International Tables Vol C Tables 4.2.6.8 and 6.1.1.4'
H H 0.0000 0.0000 'International Tables Vol C Tables 4.2.6.8 and 6.1.1.4'
N N 0.0061 0.0033 'International Tables Vol C Tables 4.2.6.8 and 6.1.1.4'
O O 0.0106 0.0060 'International Tables Vol C Tables 4.2.6.8 and 6.1.1.4'
Sn Sn -0.6537 1.4246 'International Tables Vol C Tables 4.2.6.8 and 6.1.1.4'
Cl Cl 0.1484 0.1585 'International Tables Vol C Tables 4.2.6.8 and 6.1.1.4'

loop_
_geom_angle_atom_site_label_1
_geom_angle_atom_site_label_2
_geom_angle_atom_site_label_3
_geom_angle
N1 Sn1 O1 93.10(10)
N1 Sn1 O3 92.44(10)
O1 Sn1 O3 174.30(9)
N1 Sn1 N2 90.43(11)
O1 Sn1 N2 95.70(10)
O3 Sn1 N2 85.63(10)
N1 Sn1 N4 90.50(11)
O1 Sn1 N4 84.66(10)
O3 Sn1 N4 93.92(10)
N2 Sn1 N4 178.98(10)
N1 Sn1 N3 179.84(11)
O1 Sn1 N3 87.05(10)
O3 Sn1 N3 87.42(10)
N2 Sn1 N3 89.61(10)
N4 Sn1 N3 89.46(11)
C37 O1 Sn1 127.2(2)
C52 O3 Sn1 127.4(2)
C4 N1 C1 108.5(3)
C4 N1 Sn1 125.8(2)
C1 N1 Sn1 125.7(2)
C6 N2 C9 108.2(3)
C6 N2 Sn1 125.4(2)
C9 N2 Sn1 126.5(2)
C14 N3 C11 108.6(3)
C14 N3 Sn1 125.5(2)
C11 N3 Sn1 125.9(2)
C16 N4 C19 108.0(3)
C16 N4 Sn1 126.7(2)
C19 N4 Sn1 125.3(2)
N1 C1 C20 124.3(3)
N1 C1 C2 108.1(3)
C20 C1 C2 127.6(3)
C3 C2 C1 108.2(3)
C3 C2 C21 127.7(3)
C1 C2 C21 124.0(3)
C2 C3 C4 107.1(3)
C2 C3 C23 127.0(3)
C4 C3 C23 125.8(3)
N1 C4 C5 124.6(3)
N1 C4 C3 108.2(3)
C5 C4 C3 127.2(3)
C4 C5 C6 128.9(3)
C4 C5 H5A 115.5
C6 C5 H5A 115.5
N2 C6 C5 124.5(3)
N2 C6 C7 108.6(3)
C5 C6 C7 126.9(3)
C8 C7 C6 107.2(3)
C8 C7 C25 127.6(3)
C6 C7 C25 125.1(3)
C7 C8 C9 107.6(3)
C7 C8 C27 127.1(3)
C9 C8 C27 125.3(3)
N2 C9 C10 124.4(3)
N2 C9 C8 108.5(3)
C10 C9 C8 127.0(3)
C9 C10 C11 128.7(3)
C9 C10 H10A 115.6
C11 C10 H10A 115.6
N3 C11 C10 124.6(3)
N3 C11 C12 108.3(3)
C10 C11 C12 127.0(3)
C13 C12 C11 106.8(3)
C13 C12 C29 127.1(3)
C11 C12 C29 126.1(3)
C12 C13 C14 109.1(3)
C12 C13 C31 127.6(3)
C14 C13 C31 123.0(3)
N3 C14 C15 125.5(3)
N3 C14 C13 107.2(3)
C15 C14 C13 127.3(3)
C16 C15 C14 128.4(3)
C16 C15 H15A 115.8
C14 C15 H15A 115.8
N4 C16 C15 124.2(3)
N4 C16 C17 109.1(3)
C15 C16 C17 126.7(3)
C18 C17 C16 106.8(3)
C18 C17 C33 127.1(3)
C16 C17 C33 126.0(3)
C17 C18 C19 107.8(3)
C17 C18 C35 127.9(3)
C19 C18 C35 124.3(3)
N4 C19 C20 124.4(3)
N4 C19 C18 108.3(3)
C20 C19 C18 127.3(3)
C19 C20 C1 129.5(3)
C19 C20 H20A 115.3
C1 C20 H20A 115.3
C2 C21 C22 111.7(3)
C2 C21 H21A 109.3
C22 C21 H21A 109.3
C2 C21 H21B 109.3
C22 C21 H21B 109.3
H21A C21 H21B 107.9
C21 C22 H22A 109.5
C21 C22 H22B 109.5
H22A C22 H22B 109.5
C21 C22 H22C 109.5
H22A C22 H22C 109.5
H22B C22 H22C 109.5
C3 C23 C24 111.2(3)
C3 C23 H23A 109.4
C24 C23 H23A 109.4
C3 C23 H23B 109.4
C24 C23 H23B 109.4
H23A C23 H23B 108.0
C23 C24 H24A 109.5
C23 C24 H24B 109.5
H24A C24 H24B 109.5
C23 C24 H24C 109.5
H24A C24 H24C 109.5
H24B C24 H24C 109.5
C7 C25 C26 113.6(3)
C7 C25 H25A 108.8
C26 C25 H25A 108.8
C7 C25 H25B 108.8
C26 C25 H25B 108.8
H25A C25 H25B 107.7
C25 C26 H26A 109.5
C25 C26 H26B 109.5
H26A C26 H26B 109.5
C25 C26 H26C 109.5
H26A C26 H26C 109.5
H26B C26 H26C 109.5
C8 C27 C28 112.6(3)
C8 C27 H27A 109.1
C28 C27 H27A 109.1
C8 C27 H27B 109.1
C28 C27 H27B 109.1
H27A C27 H27B 107.8
C27 C28 H28A 109.5
C27 C28 H28B 109.5
H28A C28 H28B 109.5
C27 C28 H28C 109.5
H28A C28 H28C 109.5
H28B C28 H28C 109.5
C12 C29 C30 112.6(3)
C12 C29 H29A 109.1
C30 C29 H29A 109.1
C12 C29 H29B 109.1
C30 C29 H29B 109.1
H29A C29 H29B 107.8
C29 C30 H30A 109.5
C29 C30 H30B 109.5
H30A C30 H30B 109.5
C29 C30 H30C 109.5
H30A C30 H30C 109.5
H30B C30 H30C 109.5
C13 C31 C32 111.0(3)
C13 C31 H31A 109.4
C32 C31 H31A 109.4
C13 C31 H31B 109.4
C32 C31 H31B 109.4
H31A C31 H31B 108.0
C31 C32 H32A 109.5
C31 C32 H32B 109.5
H32A C32 H32B 109.5
C31 C32 H32C 109.5
H32A C32 H32C 109.5
H32B C32 H32C 109.5
C17 C33 C34 113.3(3)
C17 C33 H33A 108.9
C34 C33 H33A 108.9
C17 C33 H33B 108.9
C34 C33 H33B 108.9
H33A C33 H33B 107.7
C33 C34 H34A 109.5
C33 C34 H34B 109.5
H34A C34 H34B 109.5
C33 C34 H34C 109.5
H34A C34 H34C 109.5
H34B C34 H34C 109.5
C18 C35 C36 113.7(3)
C18 C35 H35A 108.8
C36 C35 H35A 108.8
C18 C35 H35B 108.8
C36 C35 H35B 108.8
H35A C35 H35B 107.7
C35 C36 H36A 109.5
C35 C36 H36B 109.5
H36A C36 H36B 109.5
C35 C36 H36C 109.5
H36A C36 H36C 109.5
H36B C36 H36C 109.5
O2 C37 O1 124.3(3)
O2 C37 C38 122.1(3)
O1 C37 C38 113.6(3)
C51 C38 C39 120.9(3)
C51 C38 C37 120.9(3)
C39 C38 C37 118.2(3)
C38 C39 C40 123.2(3)
C38 C39 C44 118.9(3)
C40 C39 C44 117.9(3)
C41 C40 C39 121.3(4)
C41 C40 H40A 119.4
C39 C40 H40A 119.4
C40 C41 C42 120.3(4)
C40 C41 H41A 119.9
C42 C41 H41A 119.9
C43 C42 C41 120.5(4)
C43 C42 H42A 119.7
C41 C42 H42A 119.7
C42 C43 C44 120.8(4)
C42 C43 H43A 119.6
C44 C43 H43A 119.6
C45 C44 C43 120.9(4)
C45 C44 C39 119.9(3)
C43 C44 C39 119.2(4)
C44 C45 C46 121.6(4)
C44 C45 H45A 119.2
C46 C45 H45A 119.2
C45 C46 C47 121.8(4)
C45 C46 C51 119.1(3)
C47 C46 C51 119.1(3)
C48 C47 C46 121.4(4)
C48 C47 H47A 119.3
C46 C47 H47A 119.3
C47 C48 C49 120.1(4)
C47 C48 H48A 119.9
C49 C48 H48A 119.9
C50 C49 C48 121.0(4)
C50 C49 H49A 119.5
C48 C49 H49A 119.5
C49 C50 C51 120.6(4)
C49 C50 H50A 119.7
C51 C50 H50A 119.7
C38 C51 C46 119.6(3)
C38 C51 C50 122.7(3)
C46 C51 C50 117.7(3)
O4 C52 O3 125.1(3)
O4 C52 C53 121.9(3)
O3 C52 C53 113.0(3)
C66 C53 C54 121.4(3)
C66 C53 C52 118.7(3)
C54 C53 C52 119.9(3)
C53 C54 C55 123.3(3)
C53 C54 C59 118.6(3)
C55 C54 C59 118.1(3)
C56 C55 C54 120.6(3)
C56 C55 H55A 119.7
C54 C55 H55A 119.7
C55 C56 C57 120.9(4)
C55 C56 H56A 119.5
C57 C56 H56A 119.5
C58 C57 C56 120.2(4)
C58 C57 H57A 119.9
C56 C57 H57A 119.9
C57 C58 C59 121.4(4)
C57 C58 H58A 119.3
C59 C58 H58A 119.3
C60 C59 C58 121.8(3)
C60 C59 C54 119.4(3)
C58 C59 C54 118.8(3)
C61 C60 C59 121.6(3)
C61 C60 H60A 119.2
C59 C60 H60A 119.2
C60 C61 C66 120.3(4)
C60 C61 C62 121.1(4)
C66 C61 C62 118.6(4)
C63 C62 C61 121.8(4)
C63 C62 H62A 119.1
C61 C62 H62A 119.1
C62 C63 C64 119.7(4)
C62 C63 H63A 120.2
C64 C63 H63A 120.2
C65 C64 C63 121.1(4)
C65 C64 H64A 119.5
C63 C64 H64A 119.5
C64 C65 C66 121.2(4)
C64 C65 H65A 119.4
C66 C65 H65A 119.4
C53 C66 C61 118.7(3)
C53 C66 C65 123.7(3)
C61 C66 C65 117.5(3)
Cl1 C67 Cl3 110.1(2)
Cl1 C67 Cl2 110.7(2)
Cl3 C67 Cl2 109.5(2)
Cl1 C67 H67A 108.8
Cl3 C67 H67A 108.8
Cl2 C67 H67A 108.8
Cl6 C68 Cl4 110.1(2)
Cl6 C68 Cl5 110.8(2)
Cl4 C68 Cl5 109.1(2)
Cl6 C68 H68A 109.0
Cl4 C68 H68A 109.0
Cl5 C68 H68A 109.0

loop_
_geom_bond_atom_site_label_1
_geom_bond_atom_site_label_2
_geom_bond_distance
Sn1 N1 2.075(3)
Sn1 O1 2.078(2)
Sn1 O3 2.082(2)
Sn1 N2 2.090(3)
Sn1 N4 2.093(3)
Sn1 N3 2.096(3)
Cl1 C67 1.747(4)
Cl2 C67 1.767(4)
Cl3 C67 1.764(4)
Cl4 C68 1.762(4)
Cl5 C68 1.763(4)
Cl6 C68 1.750(4)
O1 C37 1.304(4)
O2 C37 1.230(4)
O3 C52 1.309(4)
O4 C52 1.222(4)
N1 C4 1.374(4)
N1 C1 1.378(4)
N2 C6 1.375(4)
N2 C9 1.376(4)
N3 C14 1.373(4)
N3 C11 1.382(4)
N4 C16 1.375(4)
N4 C19 1.379(4)
C1 C20 1.397(5)
C1 C2 1.437(5)
C2 C3 1.359(5)
C2 C21 1.499(5)
C3 C4 1.450(5)
C3 C23 1.498(5)
C4 C5 1.395(5)
C5 C6 1.401(5)
C5 H5A 0.9500
C6 C7 1.451(5)
C7 C8 1.362(5)
C7 C25 1.503(5)
C8 C9 1.447(5)
C8 C27 1.508(5)
C9 C10 1.398(5)
C10 C11 1.401(5)
C10 H10A 0.9500
C11 C12 1.445(5)
C12 C13 1.345(5)
C12 C29 1.501(5)
C13 C14 1.446(5)
C13 C31 1.525(5)
C14 C15 1.397(5)
C15 C16 1.397(5)
C15 H15A 0.9500
C16 C17 1.445(5)
C17 C18 1.367(5)
C17 C33 1.496(5)
C18 C19 1.447(5)
C18 C35 1.496(5)
C19 C20 1.391(5)
C20 H20A 0.9500
C21 C22 1.523(5)
C21 H21A 0.9900
C21 H21B 0.9900
C22 H22A 0.9800
C22 H22B 0.9800
C22 H22C 0.9800
C23 C24 1.530(5)
C23 H23A 0.9900
C23 H23B 0.9900
C24 H24A 0.9800
C24 H24B 0.9800
C24 H24C 0.9800
C25 C26 1.533(5)
C25 H25A 0.9900
C25 H25B 0.9900
C26 H26A 0.9800
C26 H26B 0.9800
C26 H26C 0.9800
C27 C28 1.538(5)
C27 H27A 0.9900
C27 H27B 0.9900
C28 H28A 0.9800
C28 H28B 0.9800
C28 H28C 0.9800
C29 C30 1.536(5)
C29 H29A 0.9900
C29 H29B 0.9900
C30 H30A 0.9800
C30 H30B 0.9800
C30 H30C 0.9800
C31 C32 1.531(5)
C31 H31A 0.9900
C31 H31B 0.9900
C32 H32A 0.9800
C32 H32B 0.9800
C32 H32C 0.9800
C33 C34 1.520(5)
C33 H33A 0.9900
C33 H33B 0.9900
C34 H34A 0.9800
C34 H34B 0.9800
C34 H34C 0.9800
C35 C36 1.539(5)
C35 H35A 0.9900
C35 H35B 0.9900
C36 H36A 0.9800
C36 H36B 0.9800
C36 H36C 0.9800
C37 C38 1.504(5)
C38 C51 1.397(5)
C38 C39 1.415(5)
C39 C40 1.426(5)
C39 C44 1.433(5)
C40 C41 1.367(5)
C40 H40A 0.9500
C41 C42 1.422(6)
C41 H41A 0.9500
C42 C43 1.352(6)
C42 H42A 0.9500
C43 C44 1.431(5)
C43 H43A 0.9500
C44 C45 1.383(5)
C45 C46 1.400(5)
C45 H45A 0.9500
C46 C47 1.425(5)
C46 C51 1.435(5)
C47 C48 1.351(5)
C47 H47A 0.9500
C48 C49 1.414(5)
C48 H48A 0.9500
C49 C50 1.365(5)
C49 H49A 0.9500
C50 C51 1.441(5)
C50 H50A 0.9500
C52 C53 1.508(5)
C53 C66 1.397(5)
C53 C54 1.413(5)
C54 C55 1.421(5)
C54 C59 1.440(5)
C55 C56 1.372(5)
C55 H55A 0.9500
C56 C57 1.415(5)
C56 H56A 0.9500
C57 C58 1.344(6)
C57 H57A 0.9500
C58 C59 1.427(5)
C58 H58A 0.9500
C59 C60 1.392(5)
C60 C61 1.376(5)
C60 H60A 0.9500
C61 C66 1.436(5)
C61 C62 1.437(5)
C62 C63 1.353(6)
C62 H62A 0.9500
C63 C64 1.420(6)
C63 H63A 0.9500
C64 C65 1.359(5)
C64 H64A 0.9500
C65 C66 1.441(5)
C65 H65A 0.9500
C67 H67A 1.0000
C68 H68A 1.0000
